data_7118989
loop_
_publ_author_name
'Eric Omar Asomoza-Solis'
'Jonathan Rojas-Ocampo'
'Ruben Alfredo Toscano'
'Susana Porcel'

_publ_section_title
;
 Arenediazonium salts as electrophiles for the oxidative addition of
 gold(I)
;
_journal_name_full Chem.Commun.
_journal_page_first 7295
_journal_volume 52
_journal_year 2016
_chemical_formula_moiety 'C24 H19 Au Cl2 N O2 P'
_chemical_formula_sum 'C24 H19 Au Cl2 N O2 P'
_chemical_formula_weight 652.24
_chemical_name_systematic 'cis-(4-nitrophenyl)dichlorotriphenylphosphine gold(III)'
_space_group_crystal_system monoclinic
_space_group_IT_number 14
_space_group_name_Hall '-P 2yn'
_space_group_name_H-M_alt 'P 1 21/n 1'
_symmetry_space_group_name_Hall '-P 2yn'
_symmetry_space_group_name_H-M 'P 1 21/n 1'
_atom_sites_solution_hydrogens geom
_atom_sites_solution_primary direct
_atom_sites_solution_secondary difmap
_audit_creation_method SHELXL-2014/7
_audit_update_record
;
2015-12-16 deposited with the CCDC.
2016-05-03 downloaded from the CCDC.
;
_cell_angle_alpha 90
_cell_angle_beta 95.597(6)
_cell_angle_gamma 90
_cell_formula_units_Z 4
_cell_length_a 9.360(3)
_cell_length_b 16.371(5)
_cell_length_c 16.662(5)
_cell_measurement_reflns_used 5665
_cell_measurement_temperature 298(2)
_cell_measurement_theta_max 21.75
_cell_measurement_theta_min 2.40
_cell_volume 2541.0(14)
_computing_cell_refinement 'APEX2 v2012.10.0(Bruker, 2012)'
_computing_data_collection 'APEX2 v2012.10.0(Bruker, 2012)'
_computing_data_reduction 'SAINT V8.27B (Bruker, 2012)'
_computing_molecular_graphics 'XP V 5.1 (Bruker, 1998)'
_computing_publication_material 'CIFTAB V 2013/2 (Sheldrick, 2013)'
_computing_structure_refinement 'SHELXL-2014/7 (Sheldrick, 2014)'
_computing_structure_solution 'SHELXS-2012 (Bruker, 2013)'
_diffrn_ambient_temperature 298(2)
_diffrn_detector_area_resol_mean 8.333
_diffrn_measured_fraction_theta_full 0.996
_diffrn_measured_fraction_theta_max 0.997
_diffrn_measurement_device_type 'Bruker Smart Apex CCD diffractometer 01-670-01'
_diffrn_measurement_method \w-scans
_diffrn_radiation_monochromator graphite
_diffrn_radiation_type MoK\a
_diffrn_radiation_wavelength 0.71073
_diffrn_reflns_av_R_equivalents 0.0645
_diffrn_reflns_av_unetI/netI 0.0420
_diffrn_reflns_Laue_measured_fraction_full 0.996
_diffrn_reflns_Laue_measured_fraction_max 0.997
_diffrn_reflns_limit_h_max 11
_diffrn_reflns_limit_h_min -11
_diffrn_reflns_limit_k_max 20
_diffrn_reflns_limit_k_min -20
_diffrn_reflns_limit_l_max 21
_diffrn_reflns_limit_l_min -21
_diffrn_reflns_number 36347
_diffrn_reflns_point_group_measured_fraction_full 0.996
_diffrn_reflns_point_group_measured_fraction_max 0.997
_diffrn_reflns_theta_full 25.242
_diffrn_reflns_theta_max 27.103
_diffrn_reflns_theta_min 2.704
_diffrn_source 'fine-focus sealed tube'
_exptl_absorpt_coefficient_mu 6.083
_exptl_absorpt_correction_T_max 0.7456
_exptl_absorpt_correction_T_min 0.4032
_exptl_absorpt_correction_type multi-scan
_exptl_absorpt_process_details '(Sheldrick, 2012)'
_exptl_crystal_colour colourless
_exptl_crystal_density_diffrn 1.705
_exptl_crystal_description prism
_exptl_crystal_F_000 1256
_exptl_crystal_recrystallization_method 'Re-crystallisation from solvent: Ether/CH2Cl2'
_exptl_crystal_size_max 0.367
_exptl_crystal_size_mid 0.162
_exptl_crystal_size_min 0.128
_refine_diff_density_max 0.589
_refine_diff_density_min -0.480
_refine_diff_density_rms 0.107
_refine_ls_extinction_coef .
_refine_ls_extinction_method none
_refine_ls_goodness_of_fit_ref 1.019
_refine_ls_hydrogen_treatment constr
_refine_ls_matrix_type full
_refine_ls_number_parameters 280
_refine_ls_number_reflns 5575
_refine_ls_number_restraints 0
_refine_ls_restrained_S_all 1.019
_refine_ls_R_factor_all 0.0473
_refine_ls_R_factor_gt 0.0296
_refine_ls_shift/su_max 0.001
_refine_ls_shift/su_mean 0.000
_refine_ls_structure_factor_coef Fsqd
_refine_ls_weighting_details 'w=1/[\s^2^(Fo^2^)+(0.0263P)^2^+1.3475P] where P=(Fo^2^+2Fc^2^)/3'
_refine_ls_weighting_scheme calc
_refine_ls_wR_factor_gt 0.0602
_refine_ls_wR_factor_ref 0.0678
_reflns_Friedel_coverage 0.000
_reflns_Friedel_fraction_full .
_reflns_Friedel_fraction_max .
_reflns_number_gt 4301
_reflns_number_total 5575
_reflns_threshold_expression 'I > 2\s(I)'
_cod_data_source_file c6cc03105f3.cif
_cod_data_source_block 508pgs15
_cod_original_cell_volume 2540.9(14)
_cod_database_code 7118989
_shelx_shelxl_version_number 2014/7
_shelx_space_group_comment
;
The symmetry employed for this shelxl refinement is uniquely defined
by the following loop, which should always be used as a source of
symmetry information in preference to the above space-group names.
They are only intended as comments.
;
_shelx_estimated_absorpt_t_min 0.214
_shelx_estimated_absorpt_t_max 0.510
_platon_squeeze_void_probe_radius 1.20

loop_
_space_group_symop_operation_xyz
'x, y, z'
'-x+1/2, y+1/2, -z+1/2'
'-x, -y, -z'
'x-1/2, -y-1/2, z-1/2'

loop_
_atom_site_label
_atom_site_type_symbol
_atom_site_fract_x
_atom_site_fract_y
_atom_site_fract_z
_atom_site_U_iso_or_equiv
_atom_site_adp_type
_atom_site_occupancy
_atom_site_site_symmetry_order
_atom_site_calc_flag
_atom_site_refinement_flags_posn
_atom_site_refinement_flags_adp
_atom_site_refinement_flags_occupancy
_atom_site_disorder_assembly
_atom_site_disorder_group
Au1 Au 0.21734(2) 0.44042(2) 0.45303(2) 0.03548(7) Uani 1 1 d . . . . .
Cl1 Cl 0.13049(14) 0.43771(7) 0.31494(7) 0.0486(3) Uani 1 1 d . . . . .
Cl2 Cl 0.18087(15) 0.58091(8) 0.45654(8) 0.0568(3) Uani 1 1 d . . . . .
P1 P 0.24983(12) 0.30059(7) 0.45478(7) 0.0342(3) Uani 1 1 d . . . . .
O1 O 0.5807(6) 0.4815(3) 0.8320(3) 0.1005(16) Uani 1 1 d . . . . .
O2 O 0.3727(6) 0.5280(4) 0.8548(3) 0.1091(18) Uani 1 1 d . . . . .
N1 N 0.4564(7) 0.4979(3) 0.8114(3) 0.0724(15) Uani 1 1 d . . . . .
C1 C 0.2953(5) 0.4503(3) 0.5713(3) 0.0370(10) Uani 1 1 d . . . . .
C2 C 0.4413(5) 0.4466(3) 0.5931(3) 0.0416(11) Uani 1 1 d . . . . .
H2 H 0.5036 0.4349 0.5545 0.050 Uiso 1 1 calc R U . . .
C3 C 0.4951(6) 0.4602(3) 0.6722(3) 0.0492(13) Uani 1 1 d . . . . .
H3 H 0.5931 0.4571 0.6879 0.059 Uiso 1 1 calc R U . . .
C4 C 0.3980(6) 0.4789(3) 0.7275(3) 0.0529(13) Uani 1 1 d . . . . .
C5 C 0.2527(6) 0.4829(3) 0.7070(3) 0.0576(14) Uani 1 1 d . . . . .
H5 H 0.1903 0.4954 0.7455 0.069 Uiso 1 1 calc R U . . .
C6 C 0.2014(5) 0.4681(3) 0.6281(3) 0.0516(13) Uani 1 1 d . . . . .
H6 H 0.1032 0.4700 0.6128 0.062 Uiso 1 1 calc R U . . .
C7 C 0.3650(5) 0.2652(3) 0.5410(3) 0.0414(11) Uani 1 1 d . . . . .
C8 C 0.5093(5) 0.2528(3) 0.5354(3) 0.0558(14) Uani 1 1 d . . . . .
H8 H 0.5457 0.2576 0.4856 0.067 Uiso 1 1 calc R U . . .
C9 C 0.5995(7) 0.2336(4) 0.6024(4) 0.0763(19) Uani 1 1 d . . . . .
H9 H 0.6970 0.2260 0.5981 0.092 Uiso 1 1 calc R U . . .
C10 C 0.5466(9) 0.2254(4) 0.6754(4) 0.092(2) Uani 1 1 d . . . . .
H10 H 0.6079 0.2124 0.7209 0.110 Uiso 1 1 calc R U . . .
C11 C 0.4020(9) 0.2365(4) 0.6817(4) 0.092(2) Uani 1 1 d . . . . .
H11 H 0.3660 0.2293 0.7313 0.110 Uiso 1 1 calc R U . . .
C12 C 0.3101(6) 0.2581(4) 0.6152(3) 0.0654(16) Uani 1 1 d . . . . .
H12 H 0.2134 0.2677 0.6200 0.078 Uiso 1 1 calc R U . . .
C13 C 0.0800(5) 0.2481(3) 0.4541(3) 0.0395(11) Uani 1 1 d . . . . .
C14 C 0.0712(6) 0.1717(3) 0.4900(3) 0.0566(14) Uani 1 1 d . . . . .
H14 H 0.1523 0.1487 0.5178 0.068 Uiso 1 1 calc R U . . .
C15 C -0.0574(7) 0.1298(4) 0.4844(4) 0.0720(17) Uani 1 1 d . . . . .
H15 H -0.0627 0.0787 0.5083 0.086 Uiso 1 1 calc R U . . .
C16 C -0.1766(6) 0.1636(4) 0.4439(4) 0.0731(18) Uani 1 1 d . . . . .
H16 H -0.2629 0.1350 0.4398 0.088 Uiso 1 1 calc R U . . .
C17 C -0.1704(6) 0.2400(4) 0.4089(4) 0.0674(17) Uani 1 1 d . . . . .
H17 H -0.2521 0.2628 0.3815 0.081 Uiso 1 1 calc R U . . .
C18 C -0.0425(5) 0.2821(3) 0.4149(3) 0.0496(13) Uani 1 1 d . . . . .
H18 H -0.0385 0.3339 0.3923 0.060 Uiso 1 1 calc R U . . .
C19 C 0.3325(5) 0.2666(3) 0.3667(3) 0.0382(10) Uani 1 1 d . . . . .
C20 C 0.3056(5) 0.1882(3) 0.3381(3) 0.0589(14) Uani 1 1 d . . . . .
H20 H 0.2443 0.1540 0.3633 0.071 Uiso 1 1 calc R U . . .
C21 C 0.3709(7) 0.1608(4) 0.2715(4) 0.080(2) Uani 1 1 d . . . . .
H21 H 0.3539 0.1080 0.2523 0.096 Uiso 1 1 calc R U . . .
C22 C 0.4593(6) 0.2109(5) 0.2345(4) 0.0746(19) Uani 1 1 d . . . . .
H22 H 0.5009 0.1924 0.1894 0.090 Uiso 1 1 calc R U . . .
C23 C 0.4883(6) 0.2883(4) 0.2625(4) 0.0674(16) Uani 1 1 d . . . . .
H23 H 0.5501 0.3220 0.2372 0.081 Uiso 1 1 calc R U . . .
C24 C 0.4243(5) 0.3158(3) 0.3293(3) 0.0524(13) Uani 1 1 d . . . . .
H24 H 0.4439 0.3683 0.3489 0.063 Uiso 1 1 calc R U . . .

loop_
_atom_site_aniso_label
_atom_site_aniso_U_11
_atom_site_aniso_U_22
_atom_site_aniso_U_33
_atom_site_aniso_U_23
_atom_site_aniso_U_13
_atom_site_aniso_U_12
Au1 0.03579(10) 0.03396(10) 0.03605(10) -0.00369(8) 0.00021(7) 0.00391(8)
Cl1 0.0600(8) 0.0476(7) 0.0367(6) 0.0005(6) -0.0036(5) 0.0087(6)
Cl2 0.0654(8) 0.0358(7) 0.0677(9) -0.0067(6) -0.0018(7) 0.0083(6)
P1 0.0389(6) 0.0334(6) 0.0297(6) -0.0023(5) 0.0002(5) 0.0032(5)
O1 0.101(4) 0.128(5) 0.065(3) -0.009(3) -0.033(3) 0.000(3)
O2 0.143(5) 0.131(5) 0.051(3) -0.031(3) -0.004(3) 0.022(4)
N1 0.098(4) 0.068(4) 0.046(3) -0.001(3) -0.015(3) -0.001(3)
C1 0.034(2) 0.036(3) 0.040(3) -0.009(2) -0.0004(19) -0.0012(19)
C2 0.037(2) 0.039(3) 0.048(3) -0.005(2) 0.002(2) -0.003(2)
C3 0.049(3) 0.048(3) 0.047(3) -0.001(2) -0.009(2) -0.003(2)
C4 0.073(4) 0.046(3) 0.038(3) -0.006(2) -0.004(3) -0.006(3)
C5 0.061(4) 0.069(4) 0.043(3) -0.015(3) 0.004(3) 0.007(3)
C6 0.045(3) 0.058(3) 0.052(3) -0.009(3) 0.003(2) 0.010(2)
C7 0.050(3) 0.039(3) 0.035(3) 0.003(2) -0.002(2) 0.001(2)
C8 0.050(3) 0.063(4) 0.052(3) 0.006(3) -0.002(3) 0.015(3)
C9 0.066(4) 0.084(5) 0.072(4) 0.007(4) -0.027(3) 0.016(3)
C10 0.111(6) 0.092(5) 0.062(5) 0.025(4) -0.042(4) -0.014(5)
C11 0.124(6) 0.111(6) 0.038(4) 0.028(4) -0.006(4) -0.031(5)
C12 0.070(4) 0.082(4) 0.043(3) 0.009(3) -0.002(3) -0.014(3)
C13 0.042(3) 0.038(3) 0.039(3) -0.009(2) 0.006(2) -0.002(2)
C14 0.055(3) 0.049(3) 0.064(4) 0.006(3) 0.003(3) -0.005(3)
C15 0.070(4) 0.056(4) 0.091(5) 0.000(3) 0.014(4) -0.010(3)
C16 0.051(4) 0.085(5) 0.085(5) -0.010(4) 0.015(3) -0.022(3)
C17 0.037(3) 0.086(5) 0.078(4) 0.003(4) 0.002(3) -0.003(3)
C18 0.042(3) 0.058(3) 0.050(3) 0.005(3) 0.008(2) 0.001(2)
C19 0.039(3) 0.043(3) 0.031(2) -0.002(2) -0.0023(19) 0.006(2)
C20 0.059(3) 0.058(4) 0.062(4) -0.022(3) 0.016(3) -0.003(3)
C21 0.077(4) 0.083(5) 0.083(5) -0.047(4) 0.019(4) -0.011(4)
C22 0.063(4) 0.106(6) 0.058(4) -0.030(4) 0.020(3) 0.007(4)
C23 0.067(4) 0.071(4) 0.069(4) 0.000(3) 0.030(3) 0.007(3)
C24 0.051(3) 0.052(3) 0.056(3) -0.003(3) 0.013(2) 0.008(3)

loop_
_atom_type_symbol
_atom_type_description
_atom_type_scat_dispersion_real
_atom_type_scat_dispersion_imag
_atom_type_scat_source
C C 0.0033 0.0016 'International Tables Vol C Tables 4.2.6.8 and 6.1.1.4'
H H 0.0000 0.0000 'International Tables Vol C Tables 4.2.6.8 and 6.1.1.4'
N N 0.0061 0.0033 'International Tables Vol C Tables 4.2.6.8 and 6.1.1.4'
O O 0.0106 0.0060 'International Tables Vol C Tables 4.2.6.8 and 6.1.1.4'
P P 0.1023 0.0942 'International Tables Vol C Tables 4.2.6.8 and 6.1.1.4'
Cl Cl 0.1484 0.1585 'International Tables Vol C Tables 4.2.6.8 and 6.1.1.4'
Au Au -2.0133 8.8022 'International Tables Vol C Tables 4.2.6.8 and 6.1.1.4'

loop_
_geom_angle_atom_site_label_1
_geom_angle_atom_site_label_2
_geom_angle_atom_site_label_3
_geom_angle
_geom_angle_site_symmetry_1
_geom_angle_site_symmetry_3
C1 Au1 P1 91.86(12) . .
C1 Au1 Cl2 86.36(13) . .
P1 Au1 Cl2 177.59(5) . .
C1 Au1 Cl1 176.39(13) . .
P1 Au1 Cl1 91.49(4) . .
Cl2 Au1 Cl1 90.32(4) . .
C7 P1 C13 108.0(2) . .
C7 P1 C19 106.1(2) . .
C13 P1 C19 107.1(2) . .
C7 P1 Au1 113.32(16) . .
C13 P1 Au1 110.89(15) . .
C19 P1 Au1 111.13(16) . .
O1 N1 O2 125.2(6) . .
O1 N1 C4 118.5(6) . .
O2 N1 C4 116.3(6) . .
C2 C1 C6 120.5(4) . .
C2 C1 Au1 120.2(3) . .
C6 C1 Au1 119.1(3) . .
C1 C2 C3 120.2(5) . .
C1 C2 H2 119.9 . .
C3 C2 H2 119.9 . .
C2 C3 C4 117.8(5) . .
C2 C3 H3 121.1 . .
C4 C3 H3 121.1 . .
C5 C4 C3 122.9(5) . .
C5 C4 N1 119.4(5) . .
C3 C4 N1 117.7(5) . .
C4 C5 C6 118.3(5) . .
C4 C5 H5 120.8 . .
C6 C5 H5 120.8 . .
C5 C6 C1 120.3(5) . .
C5 C6 H6 119.9 . .
C1 C6 H6 119.9 . .
C8 C7 C12 119.9(5) . .
C8 C7 P1 120.4(4) . .
C12 C7 P1 119.4(4) . .
C9 C8 C7 120.6(6) . .
C9 C8 H8 119.7 . .
C7 C8 H8 119.7 . .
C10 C9 C8 120.0(6) . .
C10 C9 H9 120.0 . .
C8 C9 H9 120.0 . .
C9 C10 C11 119.9(6) . .
C9 C10 H10 120.0 . .
C11 C10 H10 120.0 . .
C10 C11 C12 120.8(6) . .
C10 C11 H11 119.6 . .
C12 C11 H11 119.6 . .
C11 C12 C7 118.6(6) . .
C11 C12 H12 120.7 . .
C7 C12 H12 120.7 . .
C18 C13 C14 119.0(4) . .
C18 C13 P1 120.1(4) . .
C14 C13 P1 120.9(4) . .
C15 C14 C13 120.3(5) . .
C15 C14 H14 119.8 . .
C13 C14 H14 119.8 . .
C16 C15 C14 119.9(6) . .
C16 C15 H15 120.1 . .
C14 C15 H15 120.1 . .
C15 C16 C17 120.6(5) . .
C15 C16 H16 119.7 . .
C17 C16 H16 119.7 . .
C18 C17 C16 119.6(5) . .
C18 C17 H17 120.2 . .
C16 C17 H17 120.2 . .
C17 C18 C13 120.6(5) . .
C17 C18 H18 119.7 . .
C13 C18 H18 119.7 . .
C24 C19 C20 119.3(4) . .
C24 C19 P1 121.6(4) . .
C20 C19 P1 119.1(4) . .
C19 C20 C21 119.6(5) . .
C19 C20 H20 120.2 . .
C21 C20 H20 120.2 . .
C22 C21 C20 120.1(6) . .
C22 C21 H21 119.9 . .
C20 C21 H21 119.9 . .
C21 C22 C23 121.0(5) . .
C21 C22 H22 119.5 . .
C23 C22 H22 119.5 . .
C22 C23 C24 119.2(6) . .
C22 C23 H23 120.4 . .
C24 C23 H23 120.4 . .
C19 C24 C23 120.8(5) . .
C19 C24 H24 119.6 . .
C23 C24 H24 119.6 . .

loop_
_geom_bond_atom_site_label_1
_geom_bond_atom_site_label_2
_geom_bond_distance
_geom_bond_site_symmetry_2
Au1 C1 2.040(5) .
Au1 P1 2.3090(14) .
Au1 Cl2 2.3267(15) .
Au1 Cl1 2.3646(14) .
P1 C7 1.806(5) .
P1 C13 1.806(5) .
P1 C19 1.811(5) .
O1 N1 1.211(6) .
O2 N1 1.221(7) .
N1 C4 1.483(7) .
C1 C2 1.381(6) .
C1 C6 1.383(6) .
C2 C3 1.382(6) .
C2 H2 0.9300 .
C3 C4 1.390(7) .
C3 H3 0.9300 .
C4 C5 1.371(7) .
C5 C6 1.378(7) .
C5 H5 0.9300 .
C6 H6 0.9300 .
C7 C8 1.377(7) .
C7 C12 1.389(7) .
C8 C9 1.369(7) .
C8 H8 0.9300 .
C9 C10 1.365(9) .
C9 H9 0.9300 .
C10 C11 1.379(10) .
C10 H10 0.9300 .
C11 C12 1.380(8) .
C11 H11 0.9300 .
C12 H12 0.9300 .
C13 C18 1.379(6) .
C13 C14 1.393(7) .
C14 C15 1.380(7) .
C14 H14 0.9300 .
C15 C16 1.364(8) .
C15 H15 0.9300 .
C16 C17 1.385(8) .
C16 H16 0.9300 .
C17 C18 1.376(7) .
C17 H17 0.9300 .
C18 H18 0.9300 .
C19 C24 1.372(6) .
C19 C20 1.383(7) .
C20 C21 1.394(7) .
C20 H20 0.9300 .
C21 C22 1.355(8) .
C21 H21 0.9300 .
C22 C23 1.368(8) .
C22 H22 0.9300 .
C23 C24 1.390(7) .
C23 H23 0.9300 .
C24 H24 0.9300 .

loop_
_geom_hbond_atom_site_label_D
_geom_hbond_atom_site_label_H
_geom_hbond_atom_site_label_A
_geom_hbond_distance_DH
_geom_hbond_distance_HA
_geom_hbond_distance_DA
_geom_hbond_angle_DHA
_geom_hbond_site_symmetry_A
C18 H18 Cl1 0.93 2.73 3.523(5) 143.8 .

loop_
_geom_torsion_atom_site_label_1
_geom_torsion_atom_site_label_2
_geom_torsion_atom_site_label_3
_geom_torsion_atom_site_label_4
_geom_torsion
_geom_torsion_site_symmetry_1
_geom_torsion_site_symmetry_2
_geom_torsion_site_symmetry_3
_geom_torsion_site_symmetry_4
C6 C1 C2 C3 0.3(7) . . . .
Au1 C1 C2 C3 174.5(3) . . . .
C1 C2 C3 C4 -1.0(7) . . . .
C2 C3 C4 C5 1.0(8) . . . .
C2 C3 C4 N1 -176.8(4) . . . .
O1 N1 C4 C5 168.3(6) . . . .
O2 N1 C4 C5 -10.5(8) . . . .
O1 N1 C4 C3 -13.9(8) . . . .
O2 N1 C4 C3 167.3(6) . . . .
C3 C4 C5 C6 -0.1(8) . . . .
N1 C4 C5 C6 177.5(5) . . . .
C4 C5 C6 C1 -0.6(8) . . . .
C2 C1 C6 C5 0.5(8) . . . .
Au1 C1 C6 C5 -173.7(4) . . . .
C13 P1 C7 C8 141.4(4) . . . .
C19 P1 C7 C8 26.9(5) . . . .
Au1 P1 C7 C8 -95.3(4) . . . .
C13 P1 C7 C12 -44.8(5) . . . .
C19 P1 C7 C12 -159.3(4) . . . .
Au1 P1 C7 C12 78.5(4) . . . .
C12 C7 C8 C9 -0.1(8) . . . .
P1 C7 C8 C9 173.7(5) . . . .
C7 C8 C9 C10 0.9(9) . . . .
C8 C9 C10 C11 0.1(11) . . . .
C9 C10 C11 C12 -1.9(11) . . . .
C10 C11 C12 C7 2.6(10) . . . .
C8 C7 C12 C11 -1.7(8) . . . .
P1 C7 C12 C11 -175.5(5) . . . .
C7 P1 C13 C18 156.6(4) . . . .
C19 P1 C13 C18 -89.6(4) . . . .
Au1 P1 C13 C18 31.8(4) . . . .
C7 P1 C13 C14 -26.1(5) . . . .
C19 P1 C13 C14 87.8(4) . . . .
Au1 P1 C13 C14 -150.8(4) . . . .
C18 C13 C14 C15 1.7(8) . . . .
P1 C13 C14 C15 -175.7(4) . . . .
C13 C14 C15 C16 -0.3(9) . . . .
C14 C15 C16 C17 -0.6(10) . . . .
C15 C16 C17 C18 0.1(9) . . . .
C16 C17 C18 C13 1.3(9) . . . .
C14 C13 C18 C17 -2.2(8) . . . .
P1 C13 C18 C17 175.2(4) . . . .
C7 P1 C19 C24 -93.7(4) . . . .
C13 P1 C19 C24 151.1(4) . . . .
Au1 P1 C19 C24 29.8(4) . . . .
C7 P1 C19 C20 84.3(4) . . . .
C13 P1 C19 C20 -30.9(4) . . . .
Au1 P1 C19 C20 -152.2(4) . . . .
C24 C19 C20 C21 -0.6(8) . . . .
P1 C19 C20 C21 -178.7(4) . . . .
C19 C20 C21 C22 -0.5(9) . . . .
C20 C21 C22 C23 1.3(10) . . . .
C21 C22 C23 C24 -0.8(10) . . . .
C20 C19 C24 C23 1.1(7) . . . .
P1 C19 C24 C23 179.1(4) . . . .
C22 C23 C24 C19 -0.4(8) . . . .

loop_
_platon_squeeze_void_nr
_platon_squeeze_void_average_x
_platon_squeeze_void_average_y
_platon_squeeze_void_average_z
_platon_squeeze_void_volume
_platon_squeeze_void_count_electrons
_platon_squeeze_void_content
1 0.000 0.500 1.000 128 84 ' '
2 0.500 0.000 0.500 128 84 ' '
